data_2014303
loop_
_publ_author_name
'Guzei, Ilia A.'
'Timokhin, Vitaliy I.'
'West, Robert'

_publ_section_title
;[Bis(trimethylsilyl)amido-\k<i>N</i>]{<i>tert</i>-butyl[(<i>E</i>)-2-(<i>tert</i>-butylimino)ethyl]amido-\k^2^<i>N</i>,<i>N</i>'}tin(II),
 a key intermediate in the synthesis of
 1,3-di-<i>tert</i>-butyl-2,3-dihydro-1<i>H</i>-1,3,2-diazastannole
;
_journal_coeditor_code AV1279
_journal_issue 3
_journal_name_full 'Acta Crystallographica Section C'
_journal_page_first m90
_journal_page_last m92
_journal_paper_doi 10.1107/S0108270106001697
_journal_volume 62
_journal_year 2006
_chemical_formula_iupac '[Sn (C10 H21 N2) (C3 H9 N1 Si1)2]'
_chemical_formula_moiety 'C16 H39 N3 Si2 Sn'
_chemical_formula_sum 'C16 H39 N3 Si2 Sn'
_chemical_formula_weight 448.37
_chemical_name_systematic
;
{tert-Butyl[(E)-2-(tert-butylimino)ethyl]amido-k^2^N,N'}
[bis(trimethylsilyl)amido-\kN]tin(II)
;
_space_group_IT_number 2
_symmetry_cell_setting triclinic
_symmetry_space_group_name_Hall '-P 1'
_symmetry_space_group_name_H-M 'P -1'
_atom_sites_solution_hydrogens geom
_atom_sites_solution_primary direct
_atom_sites_solution_secondary difmap
_audit_creation_method SHELXL97
_cell_angle_alpha 81.4680(10)
_cell_angle_beta 85.4160(10)
_cell_angle_gamma 64.2700(10)
_cell_formula_units_Z 2
_cell_length_a 9.2875(3)
_cell_length_b 10.3056(3)
_cell_length_c 13.3897(4)
_cell_measurement_reflns_used 7833
_cell_measurement_temperature 100(2)
_cell_measurement_theta_max 28.2837
_cell_measurement_theta_min 2.2115
_cell_volume 1141.55(6)
_computing_cell_refinement 'SAINT  (Bruker, 2003)'
_computing_data_collection 'SMART (Bruker, 2003)'
_computing_data_reduction SAINT
_computing_molecular_graphics SHELXTL
_computing_publication_material SHELXTL
_computing_structure_refinement SHELXTL
_computing_structure_solution 'SHELXTL (Bruker, 2003)'
_diffrn_ambient_temperature 100(2)
_diffrn_measured_fraction_theta_full 0.962
_diffrn_measured_fraction_theta_max 0.962
_diffrn_measurement_device_type 'Bruker SMART1000 CCD area-detector'
_diffrn_measurement_method '0.30\% \w'
_diffrn_radiation_monochromator graphite
_diffrn_radiation_source 'fine-focus sealed tube'
_diffrn_radiation_type Mo-K\a
_diffrn_radiation_wavelength 0.71073
_diffrn_reflns_av_R_equivalents 0.0153
_diffrn_reflns_av_sigmaI/netI 0.0216
_diffrn_reflns_limit_h_max 12
_diffrn_reflns_limit_h_min -12
_diffrn_reflns_limit_k_max 13
_diffrn_reflns_limit_k_min -13
_diffrn_reflns_limit_l_max 17
_diffrn_reflns_limit_l_min -17
_diffrn_reflns_number 10674
_diffrn_reflns_theta_full 28.28
_diffrn_reflns_theta_max 28.28
_diffrn_reflns_theta_min 2.21
_diffrn_standards_number 0
_exptl_absorpt_coefficient_mu 1.226
_exptl_absorpt_correction_T_max 0.7657
_exptl_absorpt_correction_T_min 0.6464
_exptl_absorpt_correction_type multi-scan
_exptl_absorpt_process_details 'SADABS  (Bruker, 2003)'
_exptl_crystal_colour orange
_exptl_crystal_density_diffrn 1.304
_exptl_crystal_density_method 'not measured'
_exptl_crystal_description block
_exptl_crystal_F_000 468
_exptl_crystal_size_max 0.39
_exptl_crystal_size_mid 0.34
_exptl_crystal_size_min 0.23
_refine_diff_density_max 2.383
_refine_diff_density_min -1.357
_refine_ls_extinction_method none
_refine_ls_goodness_of_fit_ref 1.091
_refine_ls_hydrogen_treatment constr
_refine_ls_matrix_type full
_refine_ls_number_parameters 207
_refine_ls_number_reflns 5449
_refine_ls_number_restraints 18
_refine_ls_restrained_S_all 1.096
_refine_ls_R_factor_all 0.0332
_refine_ls_R_factor_gt 0.0311
_refine_ls_shift/su_max 0.001
_refine_ls_shift/su_mean 0.000
_refine_ls_structure_factor_coef Fsqd
_refine_ls_weighting_details 'calc w = 1/[\s^2^(Fo^2^)+(0.0373P)^2^+1.7884P] where P=(Fo^2^+2Fc^2^)/3'
_refine_ls_weighting_scheme calc
_refine_ls_wR_factor_gt 0.0784
_refine_ls_wR_factor_ref 0.0798
_reflns_number_gt 5137
_reflns_number_total 5449
_reflns_threshold_expression I>2\s(I)
_cod_data_source_file av1279.cif
_cod_data_source_block II
_cod_depositor_comments
;
The following automatic conversions were performed:
'_symmetry_cell_setting' value 'Triclinic' changed to 'triclinic'
according to '/home/saulius/struct/CIF-dictionaries/cif_core.dic'
dictionary named 'cif_core.dic' version 2.4.1 from 2010-06-29.

Automatic conversion script
Id: cif_fix_enum 1527 2010-12-29 10:47:43Z saulius 

The following automatic conversions were performed:

'_symmetry_cell_setting' value 'Triclinic' changed to 'triclinic'
according to /home/saulius/struct/CIF-dictionaries/cif_core.dic
dictionary named 'cif_core.dic' version 2.4.1 from 2010-06-29.

Automatic conversion script
Id: cif_fix_values 1715 2011-07-08 13:25:40Z adriana 
;
_cod_database_code 2014303
_cod_database_fobs_code 2014303

loop_
_symmetry_equiv_pos_as_xyz
'x, y, z'
'-x, -y, -z'

loop_
_atom_site_type_symbol
_atom_site_label
_atom_site_fract_x
_atom_site_fract_y
_atom_site_fract_z
_atom_site_U_iso_or_equiv
_atom_site_adp_type
_atom_site_calc_flag
_atom_site_refinement_flags
_atom_site_occupancy
_atom_site_disorder_assembly
_atom_site_disorder_group
Sn Sn1 0.028703(18) 0.713095(18) 0.164792(12) 0.02073(6) Uani d . 1 . .
Si Si1 0.34523(8) 0.76262(7) 0.10775(5) 0.01769(13) Uani d . 1 . .
Si Si2 0.34167(8) 0.63405(8) 0.32425(5) 0.02181(14) Uani d . 1 . .
N N1 -0.1289(3) 0.7970(2) 0.30162(16) 0.0241(4) Uani d . 1 A .
N N2 0.0318(3) 0.5227(2) 0.25555(16) 0.0207(4) Uani d . 1 . .
N N3 0.2529(2) 0.7000(2) 0.20843(15) 0.0182(4) Uani d . 1 . .
C C1 -0.0866(7) 1.0028(8) 0.3275(7) 0.0380(5) Uani d PD 0.469(8) A 1
H H1A -0.0258 0.9501 0.3887 0.057 Uiso calc PR 0.469(8) A 1
H H1B -0.1360 1.1072 0.3324 0.057 Uiso calc PR 0.469(8) A 1
H H1C -0.0145 0.9831 0.2684 0.057 Uiso calc PR 0.469(8) A 1
C C2 -0.3238(9) 1.0293(8) 0.2242(5) 0.0380(5) Uani d PD 0.469(8) A 1
H H2A -0.2568 1.0314 0.1642 0.057 Uiso calc PR 0.469(8) A 1
H H2B -0.3965 1.1289 0.2355 0.057 Uiso calc PR 0.469(8) A 1
H H2C -0.3862 0.9764 0.2140 0.057 Uiso calc PR 0.469(8) A 1
C C3 -0.3302(9) 0.9773(9) 0.4105(5) 0.0380(5) Uani d PD 0.469(8) A 1
H H3A -0.4184 0.9535 0.3990 0.057 Uiso calc PR 0.469(8) A 1
H H3B -0.3732 1.0792 0.4222 0.057 Uiso calc PR 0.469(8) A 1
H H3C -0.2705 0.9147 0.4697 0.057 Uiso calc PR 0.469(8) A 1
C C1A -0.1106(7) 1.0313(6) 0.2801(6) 0.0380(5) Uani d PD 0.531(8) A 2
H H1A1 -0.0102 0.9841 0.3170 0.057 Uiso calc PR 0.531(8) A 2
H H1A2 -0.1662 1.1331 0.2924 0.057 Uiso calc PR 0.531(8) A 2
H H1A3 -0.0877 1.0268 0.2076 0.057 Uiso calc PR 0.531(8) A 2
C C2A -0.3619(7) 1.0181(7) 0.2454(5) 0.0380(5) Uani d PD 0.531(8) A 2
H H2A1 -0.3250 0.9949 0.1769 0.057 Uiso calc PR 0.531(8) A 2
H H2A2 -0.4149 1.1237 0.2448 0.057 Uiso calc PR 0.531(8) A 2
H H2A3 -0.4376 0.9769 0.2696 0.057 Uiso calc PR 0.531(8) A 2
C C3A -0.2878(9) 0.9763(8) 0.4229(4) 0.0380(5) Uani d PD 0.531(8) A 2
H H3A1 -0.3522 0.9216 0.4405 0.057 Uiso calc PR 0.531(8) A 2
H H3A2 -0.3555 1.0799 0.4253 0.057 Uiso calc PR 0.531(8) A 2
H H3A3 -0.2012 0.9423 0.4713 0.057 Uiso calc PR 0.531(8) A 2
C C4 -0.2171(3) 0.9529(3) 0.3166(2) 0.0380(5) Uani d D 1 . .
C C5 -0.1613(3) 0.6975(3) 0.3557(2) 0.0222(5) Uani d . 1 . .
H H5 -0.2360 0.7220 0.4104 0.027 Uiso calc R 1 A .
C C6 -0.0833(3) 0.5479(3) 0.3328(2) 0.0240(5) Uani d . 1 A .
H H6A -0.0321 0.4837 0.3949 0.029 Uiso calc R 1 . .
H H6B -0.1662 0.5202 0.3141 0.029 Uiso calc R 1 . .
C C7 0.0995(3) 0.3770(3) 0.22139(19) 0.0219(5) Uani d . 1 . .
C C8 -0.0266(4) 0.3542(3) 0.1688(3) 0.0354(7) Uani d . 1 . .
H H8A -0.1136 0.3587 0.2168 0.053 Uiso calc R 1 . .
H H8B 0.0223 0.2590 0.1444 0.053 Uiso calc R 1 . .
H H8C -0.0693 0.4303 0.1116 0.053 Uiso calc R 1 . .
C C9 0.1672(4) 0.2578(3) 0.3111(2) 0.0348(6) Uani d . 1 . .
H H9A 0.2459 0.2743 0.3455 0.052 Uiso calc R 1 . .
H H9B 0.2188 0.1628 0.2865 0.052 Uiso calc R 1 . .
H H9C 0.0802 0.2604 0.3584 0.052 Uiso calc R 1 . .
C C10 0.2361(3) 0.3656(3) 0.1468(2) 0.0299(6) Uani d . 1 . .
H H10A 0.1939 0.4366 0.0868 0.045 Uiso calc R 1 . .
H H10B 0.2875 0.2675 0.1270 0.045 Uiso calc R 1 . .
H H10C 0.3146 0.3854 0.1786 0.045 Uiso calc R 1 . .
C C11 0.3205(4) 0.7033(3) -0.0133(2) 0.0304(6) Uani d . 1 . .
H H11A 0.3481 0.5991 -0.0026 0.046 Uiso calc R 1 . .
H H11B 0.3911 0.7226 -0.0657 0.046 Uiso calc R 1 . .
H H11C 0.2092 0.7572 -0.0347 0.046 Uiso calc R 1 . .
C C12 0.2599(4) 0.9650(3) 0.0898(2) 0.0372(7) Uani d . 1 . .
H H12A 0.1459 1.0054 0.0747 0.056 Uiso calc R 1 . .
H H12B 0.3159 0.9972 0.0335 0.056 Uiso calc R 1 . .
H H12C 0.2730 0.9988 0.1516 0.056 Uiso calc R 1 . .
C C13 0.5670(3) 0.6935(4) 0.1198(2) 0.0324(6) Uani d . 1 . .
H H13A 0.5899 0.7178 0.1829 0.049 Uiso calc R 1 . .
H H13B 0.6089 0.7388 0.0625 0.049 Uiso calc R 1 . .
H H13C 0.6180 0.5879 0.1202 0.049 Uiso calc R 1 . .
C C14 0.4055(4) 0.7650(3) 0.3698(2) 0.0329(6) Uani d . 1 . .
H H14A 0.4791 0.7848 0.3200 0.049 Uiso calc R 1 . .
H H14B 0.4594 0.7225 0.4345 0.049 Uiso calc R 1 . .
H H14C 0.3113 0.8558 0.3785 0.049 Uiso calc R 1 . .
C C15 0.5194(4) 0.4533(3) 0.3217(2) 0.0374(7) Uani d . 1 . .
H H15A 0.4838 0.3807 0.3089 0.056 Uiso calc R 1 . .
H H15B 0.5728 0.4235 0.3869 0.056 Uiso calc R 1 . .
H H15C 0.5942 0.4615 0.2680 0.056 Uiso calc R 1 . .
C C16 0.2134(4) 0.6005(5) 0.4297(2) 0.0447(9) Uani d . 1 . .
H H16A 0.1233 0.6927 0.4416 0.067 Uiso calc R 1 . .
H H16B 0.2766 0.5575 0.4911 0.067 Uiso calc R 1 . .
H H16C 0.1728 0.5338 0.4118 0.067 Uiso calc R 1 . .

loop_
_atom_site_aniso_label
_atom_site_aniso_U_11
_atom_site_aniso_U_22
_atom_site_aniso_U_33
_atom_site_aniso_U_12
_atom_site_aniso_U_13
_atom_site_aniso_U_23
Sn1 0.01591(9) 0.02862(10) 0.01527(9) -0.00829(7) -0.00088(6) 0.00071(6)
Si1 0.0205(3) 0.0179(3) 0.0157(3) -0.0096(2) 0.0020(2) -0.0020(2)
Si2 0.0240(3) 0.0318(4) 0.0149(3) -0.0175(3) -0.0023(2) 0.0004(3)
N1 0.0254(11) 0.0201(10) 0.0218(10) -0.0049(8) 0.0028(8) -0.0049(8)
N2 0.0236(10) 0.0174(9) 0.0219(10) -0.0100(8) 0.0062(8) -0.0047(8)
N3 0.0174(9) 0.0215(9) 0.0162(9) -0.0097(8) -0.0005(7) 0.0002(7)
C1 0.0401(12) 0.0249(8) 0.0438(12) -0.0097(8) 0.0099(9) -0.0081(8)
C2 0.0401(12) 0.0249(8) 0.0438(12) -0.0097(8) 0.0099(9) -0.0081(8)
C3 0.0401(12) 0.0249(8) 0.0438(12) -0.0097(8) 0.0099(9) -0.0081(8)
C1A 0.0401(12) 0.0249(8) 0.0438(12) -0.0097(8) 0.0099(9) -0.0081(8)
C2A 0.0401(12) 0.0249(8) 0.0438(12) -0.0097(8) 0.0099(9) -0.0081(8)
C3A 0.0401(12) 0.0249(8) 0.0438(12) -0.0097(8) 0.0099(9) -0.0081(8)
C4 0.0401(12) 0.0249(8) 0.0438(12) -0.0097(8) 0.0099(9) -0.0081(8)
C5 0.0174(11) 0.0228(11) 0.0252(12) -0.0078(9) 0.0050(9) -0.0052(9)
C6 0.0199(11) 0.0265(12) 0.0283(13) -0.0116(10) 0.0028(10) -0.0080(10)
C7 0.0209(11) 0.0193(11) 0.0251(12) -0.0079(9) 0.0015(9) -0.0049(9)
C8 0.0264(14) 0.0290(14) 0.0523(19) -0.0087(11) -0.0037(13) -0.0177(13)
C9 0.0367(16) 0.0223(13) 0.0347(15) -0.0045(12) 0.0016(12) 0.0006(11)
C10 0.0274(13) 0.0262(13) 0.0351(15) -0.0102(11) 0.0079(11) -0.0094(11)
C11 0.0376(15) 0.0428(16) 0.0188(12) -0.0251(13) 0.0060(11) -0.0059(11)
C12 0.0528(19) 0.0218(13) 0.0339(15) -0.0153(13) 0.0087(14) -0.0014(11)
C13 0.0243(13) 0.0486(17) 0.0272(14) -0.0186(13) 0.0050(11) -0.0062(12)
C14 0.0378(15) 0.0440(16) 0.0265(13) -0.0245(14) -0.0004(11) -0.0112(12)
C15 0.0402(16) 0.0306(14) 0.0363(16) -0.0108(13) -0.0202(13) 0.0069(12)
C16 0.0442(18) 0.087(3) 0.0193(13) -0.0463(19) -0.0043(12) 0.0061(15)

loop_
_atom_type_symbol
_atom_type_description
_atom_type_scat_dispersion_real
_atom_type_scat_dispersion_imag
_atom_type_scat_source
C C 0.0033 0.0016 'International Tables Vol C Tables 4.2.6.8 and 6.1.1.4'
H H 0.0000 0.0000 'International Tables Vol C Tables 4.2.6.8 and 6.1.1.4'
N N 0.0061 0.0033 'International Tables Vol C Tables 4.2.6.8 and 6.1.1.4'
Sn Sn -0.6537 1.4246 'International Tables Vol C Tables 4.2.6.8 and 6.1.1.4'
Si Si 0.0817 0.0704 'International Tables Vol C Tables 4.2.6.8 and 6.1.1.4'

loop_
_geom_angle_atom_site_label_1
_geom_angle_atom_site_label_2
_geom_angle_atom_site_label_3
_geom_angle
_geom_angle_publ_flag
N2 Sn1 N3 99.15(8) y
N2 Sn1 N1 75.37(8) y
N3 Sn1 N1 101.21(8) y
N3 Si1 C12 111.27(12) ?
N3 Si1 C13 114.48(12) ?
C12 Si1 C13 106.95(16) ?
N3 Si1 C11 111.27(11) ?
C12 Si1 C11 107.83(15) ?
C13 Si1 C11 104.60(13) ?
N3 Si2 C16 115.78(12) ?
N3 Si2 C15 111.76(12) ?
C16 Si2 C15 104.11(17) ?
N3 Si2 C14 111.55(12) ?
C16 Si2 C14 103.84(15) ?
C15 Si2 C14 109.22(14) ?
C5 N1 C4 121.6(2) ?
C5 N1 Sn1 112.02(16) ?
C4 N1 Sn1 124.96(16) ?
C6 N2 C7 116.6(2) ?
C6 N2 Sn1 115.33(16) ?
C7 N2 Sn1 124.07(16) ?
Si2 N3 Si1 121.19(12) ?
Si2 N3 Sn1 127.69(11) ?
Si1 N3 Sn1 111.11(10) ?
C4 C1 H1A 109.5 ?
C4 C1 H1B 109.5 ?
C4 C1 H1C 109.5 ?
C4 C2 H2A 109.5 ?
C4 C2 H2B 109.5 ?
C4 C2 H2C 109.5 ?
C4 C3 H3A 109.5 ?
C4 C3 H3B 109.5 ?
C4 C3 H3C 109.5 ?
C4 C1A H1A1 109.5 ?
C4 C1A H1A2 109.5 ?
H1A1 C1A H1A2 109.5 ?
C4 C1A H1A3 109.5 ?
H1A1 C1A H1A3 109.5 ?
H1A2 C1A H1A3 109.5 ?
C4 C2A H2A1 109.5 ?
C4 C2A H2A2 109.5 ?
H2A1 C2A H2A2 109.5 ?
C4 C2A H2A3 109.5 ?
H2A1 C2A H2A3 109.5 ?
H2A2 C2A H2A3 109.5 ?
C4 C3A H3A1 109.5 ?
C4 C3A H3A2 109.5 ?
H3A1 C3A H3A2 109.5 ?
C4 C3A H3A3 109.5 ?
H3A1 C3A H3A3 109.5 ?
H3A2 C3A H3A3 109.5 ?
N1 C4 C3A 113.5(3) ?
N1 C4 C1 104.9(3) ?
C3A C4 C1 95.9(4) ?
N1 C4 C2 106.5(3) ?
C3A C4 C2 120.0(4) ?
C1 C4 C2 114.9(5) ?
N1 C4 C1A 109.1(3) ?
C3A C4 C1A 114.8(4) ?
C1 C4 C1A 25.2(3) ?
C2 C4 C1A 90.3(4) ?
N1 C4 C2A 106.3(3) ?
C3A C4 C2A 105.6(4) ?
C1 C4 C2A 130.4(4) ?
C2 C4 C2A 17.9(3) ?
C1A C4 C2A 106.9(4) ?
N1 C4 C3 113.0(4) ?
C3A C4 C3 16.2(4) ?
C1 C4 C3 111.0(4) ?
C2 C4 C3 106.5(4) ?
C1A C4 C3 127.0(4) ?
C2A C4 C3 90.8(4) ?
N1 C5 C6 120.1(2) ?
N1 C5 H5 119.9 ?
C6 C5 H5 119.9 ?
N2 C6 C5 114.9(2) ?
N2 C6 H6A 108.5 ?
C5 C6 H6A 108.5 ?
N2 C6 H6B 108.5 ?
C5 C6 H6B 108.5 ?
H6A C6 H6B 107.5 ?
N2 C7 C10 108.2(2) ?
N2 C7 C8 111.1(2) ?
C10 C7 C8 108.9(2) ?
N2 C7 C9 110.5(2) ?
C10 C7 C9 108.3(2) ?
C8 C7 C9 109.8(2) ?
C7 C8 H8A 109.5 ?
C7 C8 H8B 109.5 ?
H8A C8 H8B 109.5 ?
C7 C8 H8C 109.5 ?
H8A C8 H8C 109.5 ?
H8B C8 H8C 109.5 ?
C7 C9 H9A 109.5 ?
C7 C9 H9B 109.5 ?
H9A C9 H9B 109.5 ?
C7 C9 H9C 109.5 ?
H9A C9 H9C 109.5 ?
H9B C9 H9C 109.5 ?
C7 C10 H10A 109.5 ?
C7 C10 H10B 109.5 ?
H10A C10 H10B 109.5 ?
C7 C10 H10C 109.5 ?
H10A C10 H10C 109.5 ?
H10B C10 H10C 109.5 ?
Si1 C11 H11A 109.5 ?
Si1 C11 H11B 109.5 ?
H11A C11 H11B 109.5 ?
Si1 C11 H11C 109.5 ?
H11A C11 H11C 109.5 ?
H11B C11 H11C 109.5 ?
Si1 C12 H12A 109.5 ?
Si1 C12 H12B 109.5 ?
H12A C12 H12B 109.5 ?
Si1 C12 H12C 109.5 ?
H12A C12 H12C 109.5 ?
H12B C12 H12C 109.5 ?
Si1 C13 H13A 109.5 ?
Si1 C13 H13B 109.5 ?
H13A C13 H13B 109.5 ?
Si1 C13 H13C 109.5 ?
H13A C13 H13C 109.5 ?
H13B C13 H13C 109.5 ?
Si2 C14 H14A 109.5 ?
Si2 C14 H14B 109.5 ?
H14A C14 H14B 109.5 ?
Si2 C14 H14C 109.5 ?
H14A C14 H14C 109.5 ?
H14B C14 H14C 109.5 ?
Si2 C15 H15A 109.5 ?
Si2 C15 H15B 109.5 ?
H15A C15 H15B 109.5 ?
Si2 C15 H15C 109.5 ?
H15A C15 H15C 109.5 ?
H15B C15 H15C 109.5 ?
Si2 C16 H16A 109.5 ?
Si2 C16 H16B 109.5 ?
H16A C16 H16B 109.5 ?
Si2 C16 H16C 109.5 ?
H16A C16 H16C 109.5 ?
H16B C16 H16C 109.5 ?

loop_
_geom_bond_atom_site_label_1
_geom_bond_atom_site_label_2
_geom_bond_site_symmetry_2
_geom_bond_distance
_geom_bond_publ_flag
Sn1 N2 . 2.139(2) y
Sn1 N3 . 2.150(2) y
Sn1 N1 . 2.278(2) y
Si1 N3 . 1.734(2) y
Si1 C12 . 1.867(3) ?
Si1 C13 . 1.876(3) ?
Si1 C11 . 1.879(3) ?
Si2 N3 . 1.718(2) y
Si2 C16 . 1.864(3) ?
Si2 C15 . 1.880(3) ?
Si2 C14 . 1.882(3) ?
N1 C5 . 1.295(3) ?
N1 C4 . 1.490(4) ?
N2 C6 . 1.394(3) ?
N2 C7 . 1.482(3) ?
C1 C4 . 1.532(4) ?
C1 H1A . 0.9800 ?
C1 H1B . 0.9800 ?
C1 H1C . 0.9800 ?
C2 C4 . 1.537(4) ?
C2 H2A . 0.9800 ?
C2 H2B . 0.9800 ?
C2 H2C . 0.9800 ?
C3 C4 . 1.550(4) ?
C3 H3A . 0.9800 ?
C3 H3B . 0.9800 ?
C3 H3C . 0.9800 ?
C1A C4 . 1.539(4) ?
C1A H1A1 . 0.9800 ?
C1A H1A2 . 0.9800 ?
C1A H1A3 . 0.9800 ?
C2A C4 . 1.549(4) ?
C2A H2A1 . 0.9800 ?
C2A H2A2 . 0.9800 ?
C2A H2A3 . 0.9800 ?
C3A C4 . 1.527(4) ?
C3A H3A1 . 0.9800 ?
C3A H3A2 . 0.9800 ?
C3A H3A3 . 0.9800 ?
C5 C6 . 1.460(3) ?
C5 H5 . 0.9500 ?
C6 H6A . 0.9900 ?
C6 H6B . 0.9900 ?
C7 C10 . 1.524(4) ?
C7 C8 . 1.531(4) ?
C7 C9 . 1.536(4) ?
C8 H8A . 0.9800 ?
C8 H8B . 0.9800 ?
C8 H8C . 0.9800 ?
C9 H9A . 0.9800 ?
C9 H9B . 0.9800 ?
C9 H9C . 0.9800 ?
C10 H10A . 0.9800 ?
C10 H10B . 0.9800 ?
C10 H10C . 0.9800 ?
C11 H11A . 0.9800 ?
C11 H11B . 0.9800 ?
C11 H11C . 0.9800 ?
C12 H12A . 0.9800 ?
C12 H12B . 0.9800 ?
C12 H12C . 0.9800 ?
C13 H13A . 0.9800 ?
C13 H13B . 0.9800 ?
C13 H13C . 0.9800 ?
C14 H14A . 0.9800 ?
C14 H14B . 0.9800 ?
C14 H14C . 0.9800 ?
C15 H15A . 0.9800 ?
C15 H15B . 0.9800 ?
C15 H15C . 0.9800 ?
C16 H16A . 0.9800 ?
C16 H16B . 0.9800 ?
C16 H16C . 0.9800 ?

loop_
_geom_torsion_atom_site_label_1
_geom_torsion_atom_site_label_2
_geom_torsion_atom_site_label_3
_geom_torsion_atom_site_label_4
_geom_torsion
N2 Sn1 N1 C5 -10.99(18)
N3 Sn1 N1 C5 -107.65(19)
N2 Sn1 N1 C4 -177.4(2)
N3 Sn1 N1 C4 85.9(2)
N3 Sn1 N2 C6 112.68(18)
N1 Sn1 N2 C6 13.39(17)
N3 Sn1 N2 C7 -90.74(19)
N1 Sn1 N2 C7 170.0(2)
C16 Si2 N3 Si1 170.04(18)
C15 Si2 N3 Si1 -70.99(18)
C14 Si2 N3 Si1 51.60(18)
C16 Si2 N3 Sn1 -11.7(2)
C15 Si2 N3 Sn1 107.26(16)
C14 Si2 N3 Sn1 -130.15(15)
C12 Si1 N3 Si2 -100.64(17)
C13 Si1 N3 Si2 20.75(19)
C11 Si1 N3 Si2 139.08(15)
C12 Si1 N3 Sn1 80.84(16)
C13 Si1 N3 Sn1 -157.77(12)
C11 Si1 N3 Sn1 -39.44(15)
N2 Sn1 N3 Si2 -33.35(15)
N1 Sn1 N3 Si2 43.42(15)
N2 Sn1 N3 Si1 145.05(10)
N1 Sn1 N3 Si1 -138.18(10)
C5 N1 C4 C3A 25.5(5)
Sn1 N1 C4 C3A -169.3(4)
C5 N1 C4 C1 128.9(4)
Sn1 N1 C4 C1 -65.9(4)
C5 N1 C4 C2 -108.8(4)
Sn1 N1 C4 C2 56.4(4)
C5 N1 C4 C1A 154.9(4)
Sn1 N1 C4 C1A -39.9(4)
C5 N1 C4 C2A -90.2(4)
Sn1 N1 C4 C2A 75.0(4)
C5 N1 C4 C3 7.8(5)
Sn1 N1 C4 C3 173.0(4)
C4 N1 C5 C6 174.2(2)
Sn1 N1 C5 C6 7.2(3)
C7 N2 C6 C5 -172.7(2)
Sn1 N2 C6 C5 -14.3(3)
N1 C5 C6 N2 4.2(4)
C6 N2 C7 C10 -173.1(2)
Sn1 N2 C7 C10 30.6(3)
C6 N2 C7 C8 67.4(3)
Sn1 N2 C7 C8 -88.9(3)
C6 N2 C7 C9 -54.7(3)
Sn1 N2 C7 C9 148.96(19)
